data_2019146
loop_
_publ_author_name
'Alkorta, Ibon'
'Elguero, Jos\'e'
'Garc\'ia, Mar\'ia \'Angeles'
'L\'opez, Concepci\'on'
'Claramunt, Rosa M.'
'Andrade, Gabriel A.'
'Yap, Glenn P. A.'

_publ_section_title
;
 A tris(pyrazol-1-yl)methane bearing carboxylic acid groups at position 4:
 {1-[bis(4-carboxy-3,5-dimethyl-1<i>H</i>-pyrazol-1-yl)methyl]-3,5-dimethyl-1<i>H</i>-pyrazole-4-carboxylato}sodium
 dihydrate
;
_journal_coeditor_code YF3036
_journal_issue 9
_journal_name_full 'Acta Crystallographica Section C'
_journal_page_first 972
_journal_page_last 976
_journal_paper_doi 10.1107/S0108270113018969
_journal_volume 69
_journal_year 2013
_chemical_formula_iupac '[Na (C19 H21 N6 O6)] , 2H2 O'
_chemical_formula_moiety 'Na +, C19 H21 N6 O6 -, 2(H2 O1)'
_chemical_formula_sum 'C19 H25 N6 Na O8'
_chemical_formula_weight 488.44
_chemical_name_systematic
;
{1-[Bis(4-carboxy-3,5-dimethyl-1<i>H</i>-pyrazol-1-yl)methyl]-3,5-dimethyl-\
1<i>H</i>-pyrazole-4-carboxylato}sodium dihydrate
;
_space_group_IT_number 19
_symmetry_cell_setting orthorhombic
_symmetry_space_group_name_Hall 'P 2ac 2ab'
_symmetry_space_group_name_H-M 'P 21 21 21'
_atom_sites_solution_hydrogens geom
_atom_sites_solution_primary direct
_atom_sites_solution_secondary difmap
_audit_creation_method SHELXL97
_cell_angle_alpha 90.00
_cell_angle_beta 90.00
_cell_angle_gamma 90.00
_cell_formula_units_Z 4
_cell_length_a 9.2589(9)
_cell_length_b 16.1630(14)
_cell_length_c 16.8728(17)
_cell_measurement_reflns_used 839
_cell_measurement_temperature 200(2)
_cell_measurement_theta_max 32.33
_cell_measurement_theta_min 5.24
_cell_volume 2525.0(4)
_computing_cell_refinement 'SAINT (Bruker, 2007)'
_computing_data_collection 'APEX2 (Bruker, 2007)'
_computing_data_reduction 'SAINT (Bruker, 2007)'
_computing_molecular_graphics 'SHELXTL (Sheldrick, 2008)'
_computing_publication_material 'SHELXTL (Sheldrick, 2008)'
_computing_structure_refinement 'SHELXL97 (Sheldrick, 2008)'
_computing_structure_solution 'SHELXS97 (Sheldrick, 2008)'
_diffrn_ambient_temperature 200(2)
_diffrn_detector_area_resol_mean 8.33
_diffrn_measured_fraction_theta_full 0.853
_diffrn_measured_fraction_theta_max 0.853
_diffrn_measurement_device_type 'Bruker APEXII CCD area-detector'
_diffrn_measurement_method '\f and \w scans'
_diffrn_radiation_monochromator graphite
_diffrn_radiation_source 'fine-focus sealed tube'
_diffrn_radiation_type CuK\a
_diffrn_radiation_wavelength 1.54178
_diffrn_reflns_av_R_equivalents 0.1046
_diffrn_reflns_av_sigmaI/netI 0.1338
_diffrn_reflns_limit_h_max 7
_diffrn_reflns_limit_h_min -6
_diffrn_reflns_limit_k_max 15
_diffrn_reflns_limit_k_min -9
_diffrn_reflns_limit_l_max 14
_diffrn_reflns_limit_l_min -14
_diffrn_reflns_number 3877
_diffrn_reflns_theta_full 45.95
_diffrn_reflns_theta_max 45.95
_diffrn_reflns_theta_min 5.45
_exptl_absorpt_coefficient_mu 1.003
_exptl_absorpt_correction_T_max 0.9744
_exptl_absorpt_correction_T_min 0.9063
_exptl_absorpt_correction_type multi-scan
_exptl_absorpt_process_details '(APEX2; Bruker, 2007)'
_exptl_crystal_colour colourless
_exptl_crystal_density_diffrn 1.285
_exptl_crystal_density_method 'not measured'
_exptl_crystal_description block
_exptl_crystal_F_000 1024
_exptl_crystal_size_max 0.10
_exptl_crystal_size_mid 0.06
_exptl_crystal_size_min 0.03
_refine_diff_density_max 1.482
_refine_diff_density_min -0.358
_refine_ls_extinction_method none
_refine_ls_goodness_of_fit_ref 1.449
_refine_ls_hydrogen_treatment constr
_refine_ls_matrix_type full
_refine_ls_number_parameters 301
_refine_ls_number_reflns 1071
_refine_ls_number_restraints 382
_refine_ls_restrained_S_all 1.209
_refine_ls_R_factor_all 0.1984
_refine_ls_R_factor_gt 0.1358
_refine_ls_shift/su_max 0.002
_refine_ls_shift/su_mean 0.000
_refine_ls_structure_factor_coef Fsqd
_refine_ls_weighting_details 'calc w = 1/[\s^2^(Fo^2^)+(0.2000P)^2^+0.0000P] where P=(Fo^2^+2Fc^2^)/3'
_refine_ls_weighting_scheme calc
_refine_ls_wR_factor_gt 0.3387
_refine_ls_wR_factor_ref 0.3809
_reflns_number_gt 630
_reflns_number_total 1071
_reflns_threshold_expression I>2\s(I)
_cod_data_source_file yf3036.cif
_cod_data_source_block I
_cod_database_code 2019146

loop_
_symmetry_equiv_pos_as_xyz
'x, y, z'
'-x+1/2, -y, z+1/2'
'-x, y+1/2, -z+1/2'
'x+1/2, -y+1/2, -z'

loop_
_atom_site_type_symbol
_atom_site_label
_atom_site_fract_x
_atom_site_fract_y
_atom_site_fract_z
_atom_site_U_iso_or_equiv
_atom_site_adp_type
_atom_site_calc_flag
_atom_site_refinement_flags
_atom_site_occupancy
_atom_site_symmetry_multiplicity
C C1 0.577(3) 0.0362(15) 0.7011(15) 0.050(5) Uani d U 1 1
H H1A 0.6295 0.0389 0.7528 0.061 Uiso calc R 1 1
N N1 0.636(3) 0.0893(11) 0.5694(10) 0.056(5) Uani d DU 1 1
N N2 0.639(2) 0.0999(10) 0.6490(10) 0.053(5) Uani d DU 1 1
C C2 0.722(4) 0.1648(17) 0.4535(12) 0.102(12) Uani d DU 1 1
H H2A 0.6808 0.1173 0.4253 0.153 Uiso calc R 1 1
H H2B 0.8265 0.1666 0.4445 0.153 Uiso calc R 1 1
H H2C 0.6779 0.2159 0.4337 0.153 Uiso calc R 1 1
C C3 0.693(3) 0.1566(14) 0.5391(12) 0.063(7) Uani d DU 1 1
C C4 0.726(3) 0.2116(13) 0.5999(11) 0.060(7) Uani d DU 1 1
C C5 0.684(3) 0.1782(12) 0.6727(11) 0.051(6) Uani d DU 1 1
C C6 0.678(3) 0.2036(14) 0.7556(11) 0.066(9) Uani d DU 1 1
H H6A 0.7179 0.2595 0.7609 0.099 Uiso calc R 1 1
H H6B 0.7347 0.1651 0.7879 0.099 Uiso calc R 1 1
H H6C 0.5774 0.2034 0.7737 0.099 Uiso calc R 1 1
C C7 0.785(3) 0.2976(14) 0.5917(13) 0.054(7) Uani d DU 1 1
O O1 0.829(2) 0.3327(10) 0.6566(9) 0.070(6) Uani d DU 1 1
H H1B 0.8543 0.3817 0.6469 0.105 Uiso calc R 1 1
O O2 0.796(2) 0.3324(10) 0.5255(9) 0.060(6) Uani d DU 1 1
N N3 0.342(2) 0.0891(12) 0.6634(11) 0.059(5) Uani d DU 1 1
N N4 0.425(2) 0.0477(12) 0.7171(11) 0.048(5) Uani d DU 1 1
C C8 0.090(2) 0.1293(17) 0.6554(15) 0.073(9) Uani d DU 1 1
H H8A 0.1232 0.1500 0.6038 0.110 Uiso calc R 1 1
H H8B 0.0522 0.1753 0.6869 0.110 Uiso calc R 1 1
H H8C 0.0144 0.0879 0.6474 0.110 Uiso calc R 1 1
C C9 0.213(3) 0.0910(16) 0.6977(13) 0.058(6) Uani d DU 1 1
C C10 0.215(2) 0.0488(14) 0.7693(13) 0.053(6) Uani d DU 1 1
C C11 0.353(2) 0.0173(15) 0.7826(12) 0.048(6) Uani d DU 1 1
C C12 0.426(3) -0.0365(17) 0.8398(12) 0.070(9) Uani d DU 1 1
H H12A 0.3575 -0.0530 0.8812 0.106 Uiso calc R 1 1
H H12B 0.5070 -0.0067 0.8639 0.106 Uiso calc R 1 1
H H12C 0.4622 -0.0859 0.8127 0.106 Uiso calc R 1 1
C C13 0.100(3) 0.0428(13) 0.8315(14) 0.050(6) Uani d DU 1 1
O O3 0.005(2) 0.1019(10) 0.8317(9) 0.062(6) Uani d DU 1 1
O O4 0.0892(19) -0.0189(10) 0.8773(9) 0.056(5) Uani d DU 1 1
N N5 0.507(2) -0.0754(11) 0.6118(11) 0.051(5) Uani d DU 1 1
N N6 0.603(2) -0.0471(10) 0.6667(10) 0.042(5) Uani d DU 1 1
C C14 0.471(3) -0.2006(14) 0.5355(15) 0.074(9) Uani d DU 1 1
H H14A 0.3967 -0.1665 0.5101 0.111 Uiso calc R 1 1
H H14B 0.4252 -0.2475 0.5624 0.111 Uiso calc R 1 1
H H14C 0.5382 -0.2212 0.4953 0.111 Uiso calc R 1 1
C C15 0.551(3) -0.1502(14) 0.5940(12) 0.049(6) Uani d DU 1 1
C C16 0.673(3) -0.1704(12) 0.6379(14) 0.055(6) Uani d DU 1 1
C C17 0.710(3) -0.1039(13) 0.6867(13) 0.053(6) Uani d DU 1 1
C C18 0.827(2) -0.0830(14) 0.7409(13) 0.051(8) Uani d DU 1 1
H H18A 0.8924 -0.1305 0.7459 0.076 Uiso calc R 1 1
H H18B 0.7872 -0.0692 0.7930 0.076 Uiso calc R 1 1
H H18C 0.8806 -0.0355 0.7201 0.076 Uiso calc R 1 1
C C19 0.756(3) -0.2495(14) 0.6387(19) 0.072(8) Uani d DU 1 1
O O5 0.696(2) -0.3115(10) 0.6030(9) 0.062(6) Uani d DU 1 1
O O6 0.881(2) -0.2529(10) 0.6711(10) 0.068(6) Uani d DU 1 1
H H6D 0.9132 -0.3013 0.6676 0.102 Uiso calc R 1 1
Na Na1 0.3874(13) 0.0380(6) 0.5198(5) 0.064(3) Uani d U 1 1
O O7 0.189(2) -0.0633(11) 0.5142(11) 0.097(5) Uani d GU 1 1
H H71 0.1529 -0.0860 0.5629 0.117 Uiso d G 1 1
H H72 0.1283 -0.0885 0.4750 0.117 Uiso d G 1 1
O O8 -0.2580(19) 0.0549(12) 0.8863(10) 0.097(5) Uani d GU 1 1
H H81 -0.3007 0.0596 0.9378 0.117 Uiso d G 1 1
H H82 -0.1582 0.0670 0.8961 0.117 Uiso d G 1 1

loop_
_atom_site_aniso_label
_atom_site_aniso_U_11
_atom_site_aniso_U_22
_atom_site_aniso_U_33
_atom_site_aniso_U_12
_atom_site_aniso_U_13
_atom_site_aniso_U_23
C1 0.053(11) 0.054(8) 0.045(11) 0.001(9) 0.004(10) 0.002(8)
N1 0.076(10) 0.049(10) 0.043(8) -0.004(10) 0.002(9) -0.005(8)
N2 0.069(12) 0.050(8) 0.040(8) -0.002(10) -0.001(9) 0.008(8)
C2 0.17(3) 0.08(2) 0.050(11) 0.01(2) 0.06(2) -0.005(13)
C3 0.090(16) 0.057(12) 0.041(9) -0.010(12) 0.029(14) -0.008(9)
C4 0.067(18) 0.066(12) 0.047(10) -0.022(12) 0.005(14) 0.003(9)
C5 0.070(18) 0.047(11) 0.036(9) 0.005(12) -0.004(14) 0.002(9)
C6 0.10(3) 0.052(16) 0.041(10) 0.01(2) -0.011(17) 0.004(11)
C7 0.041(18) 0.070(13) 0.052(12) -0.022(13) 0.017(15) -0.014(10)
O1 0.109(18) 0.055(11) 0.046(10) 0.000(11) -0.003(12) -0.014(8)
O2 0.065(14) 0.064(11) 0.053(10) -0.028(11) 0.015(11) -0.011(8)
N3 0.066(12) 0.059(11) 0.053(9) 0.011(10) 0.000(8) 0.012(7)
N4 0.052(10) 0.043(12) 0.049(9) 0.007(9) 0.001(9) 0.010(8)
C8 0.066(16) 0.063(19) 0.09(2) -0.002(18) -0.014(16) 0.034(16)
C9 0.046(13) 0.068(16) 0.060(12) -0.005(13) -0.012(9) 0.011(10)
C10 0.040(12) 0.049(14) 0.070(14) -0.006(12) -0.002(9) 0.010(11)
C11 0.044(13) 0.060(16) 0.039(13) 0.002(13) -0.005(10) 0.000(10)
C12 0.09(2) 0.11(2) 0.018(15) 0.035(18) -0.003(14) 0.005(12)
C13 0.051(15) 0.042(13) 0.058(15) -0.014(12) 0.006(12) -0.020(11)
O3 0.064(15) 0.054(12) 0.069(13) 0.000(9) 0.022(12) 0.020(10)
O4 0.057(14) 0.059(11) 0.052(12) 0.010(10) 0.006(9) -0.004(8)
N5 0.058(12) 0.055(8) 0.039(12) 0.002(8) -0.005(9) 0.004(7)
N6 0.036(13) 0.049(7) 0.041(12) -0.003(8) 0.004(8) 0.005(7)
C14 0.07(2) 0.059(16) 0.10(2) -0.025(18) -0.024(16) -0.004(13)
C15 0.072(17) 0.059(10) 0.017(13) 0.002(11) -0.004(10) 0.004(9)
C16 0.067(17) 0.052(10) 0.045(15) 0.007(10) -0.011(11) 0.003(10)
C17 0.072(17) 0.050(11) 0.037(15) 0.004(11) -0.017(11) 0.013(10)
C18 0.06(2) 0.049(16) 0.047(18) 0.025(15) -0.010(13) -0.014(13)
C19 0.07(2) 0.054(12) 0.09(2) 0.006(11) -0.007(15) 0.003(14)
O5 0.071(15) 0.063(10) 0.052(12) 0.013(11) 0.014(11) -0.009(9)
O6 0.079(16) 0.052(11) 0.073(14) 0.021(10) -0.010(12) 0.008(10)
Na1 0.082(9) 0.054(6) 0.055(6) 0.006(6) -0.016(6) -0.002(5)
O7 0.059(10) 0.089(10) 0.143(13) 0.001(8) -0.037(10) -0.009(10)
O8 0.059(10) 0.089(10) 0.143(13) 0.001(8) -0.037(10) -0.009(10)

loop_
_atom_type_symbol
_atom_type_description
_atom_type_scat_dispersion_real
_atom_type_scat_dispersion_imag
_atom_type_scat_source
C C 0.0181 0.0091 'International Tables Vol C Tables 4.2.6.8 and 6.1.1.4'
H H 0.0000 0.0000 'International Tables Vol C Tables 4.2.6.8 and 6.1.1.4'
N N 0.0311 0.0180 'International Tables Vol C Tables 4.2.6.8 and 6.1.1.4'
O O 0.0492 0.0322 'International Tables Vol C Tables 4.2.6.8 and 6.1.1.4'
Na Na 0.1353 0.1239 'International Tables Vol C Tables 4.2.6.8 and 6.1.1.4'

loop_
_geom_angle_atom_site_label_1
_geom_angle_atom_site_label_2
_geom_angle_atom_site_label_3
_geom_angle_site_symmetry_1
_geom_angle_site_symmetry_3
_geom_angle
_geom_angle_publ_flag
N4 C1 N2 . . 114(2) ?
N4 C1 N6 . . 110(2) ?
N2 C1 N6 . . 109.9(19) ?
N4 C1 H1A . . 107.6 ?
N2 C1 H1A . . 107.6 ?
N6 C1 H1A . . 107.6 ?
C3 N1 N2 . . 105.9(16) ?
C3 N1 Na1 . . 119.8(19) y
N2 N1 Na1 . . 112.2(17) y
N1 N2 C5 . . 114.0(15) ?
N1 N2 C1 . . 119.8(18) ?
C5 N2 C1 . . 125.6(18) ?
C3 C2 H2A . . 109.5 ?
C3 C2 H2B . . 109.5 ?
H2A C2 H2B . . 109.5 ?
C3 C2 H2C . . 109.5 ?
H2A C2 H2C . . 109.5 ?
H2B C2 H2C . . 109.5 ?
N1 C3 C4 . . 109.4(17) ?
N1 C3 C2 . . 122(2) ?
C4 C3 C2 . . 129(2) ?
C3 C4 C5 . . 109.8(17) ?
C3 C4 C7 . . 127.2(16) ?
C5 C4 C7 . . 122.8(16) ?
N2 C5 C4 . . 100.5(16) ?
N2 C5 C6 . . 121.4(18) ?
C4 C5 C6 . . 138.1(19) ?
C5 C6 H6A . . 109.5 ?
C5 C6 H6B . . 109.5 ?
H6A C6 H6B . . 109.5 ?
C5 C6 H6C . . 109.5 ?
H6A C6 H6C . . 109.5 ?
H6B C6 H6C . . 109.5 ?
O2 C7 O1 . . 122(2) ?
O2 C7 C4 . . 121.7(17) ?
O1 C7 C4 . . 116.2(17) ?
C7 O1 H1B . . 109.5 ?
C7 O2 Na1 . 4_556 134.9(14) y
C9 N3 N4 . . 103.2(16) ?
C9 N3 Na1 . . 124.0(17) y
N4 N3 Na1 . . 111.9(13) y
N3 N4 C11 . . 115.7(17) ?
N3 N4 C1 . . 119.2(19) ?
C11 N4 C1 . . 125.1(19) ?
C9 C8 H8A . . 109.5 ?
C9 C8 H8B . . 109.5 ?
H8A C8 H8B . . 109.5 ?
C9 C8 H8C . . 109.5 ?
H8A C8 H8C . . 109.5 ?
H8B C8 H8C . . 109.5 ?
N3 C9 C10 . . 110.8(18) ?
N3 C9 C8 . . 119.5(19) ?
C10 C9 C8 . . 130(2) ?
C9 C10 C11 . . 109.4(18) ?
C9 C10 C13 . . 129.0(18) ?
C11 C10 C13 . . 121.2(17) ?
N4 C11 C10 . . 100.6(16) ?
N4 C11 C12 . . 121.1(19) ?
C10 C11 C12 . . 138(2) ?
C11 C12 H12A . . 109.5 ?
C11 C12 H12B . . 109.5 ?
H12A C12 H12B . . 109.5 ?
C11 C12 H12C . . 109.5 ?
H12A C12 H12C . . 109.5 ?
H12B C12 H12C . . 109.5 ?
O4 C13 O3 . . 122(2) ?
O4 C13 C10 . . 122.2(19) ?
O3 C13 C10 . . 116.0(18) ?
C13 O4 Na1 . 2 134.1(16) y
C15 N5 N6 . . 105.2(16) ?
C15 N5 Na1 . . 129.4(14) y
N6 N5 Na1 . . 116.0(13) y
N5 N6 C17 . . 114.0(15) ?
N5 N6 C1 . . 117.7(19) ?
C17 N6 C1 . . 128.2(19) ?
C15 C14 H14A . . 109.5 ?
C15 C14 H14B . . 109.5 ?
H14A C14 H14B . . 109.5 ?
C15 C14 H14C . . 109.5 ?
H14A C14 H14C . . 109.5 ?
H14B C14 H14C . . 109.5 ?
N5 C15 C16 . . 110.3(17) ?
N5 C15 C14 . . 120(2) ?
C16 C15 C14 . . 129(2) ?
C15 C16 C17 . . 109.4(17) ?
C15 C16 C19 . . 128.8(17) ?
C17 C16 C19 . . 121.8(17) ?
N6 C17 C16 . . 101.1(16) ?
N6 C17 C18 . . 121.9(18) ?
C16 C17 C18 . . 137(2) ?
C17 C18 H18A . . 109.5 ?
C17 C18 H18B . . 109.5 ?
H18A C18 H18B . . 109.5 ?
C17 C18 H18C . . 109.5 ?
H18A C18 H18C . . 109.5 ?
H18B C18 H18C . . 109.5 ?
O5 C19 O6 . . 124(2) ?
O5 C19 C16 . . 115.8(19) ?
O6 C19 C16 . . 120.5(18) ?
C19 O6 H6D . . 109.5 ?
O2 Na1 O4 4_456 2_554 80.0(6) y
O2 Na1 O7 4_456 . 107.8(8) y
O4 Na1 O7 2_554 . 86.8(6) y
O2 Na1 N3 4_456 . 87.8(7) y
O4 Na1 N3 2_554 . 167.9(7) y
O7 Na1 N3 . . 97.3(7) y
O2 Na1 N1 4_456 . 98.0(7) y
O4 Na1 N1 2_554 . 106.3(7) y
O7 Na1 N1 . . 152.8(8) y
N3 Na1 N1 . . 74.9(7) y
O2 Na1 N5 4_456 . 161.0(7) y
O4 Na1 N5 2_554 . 117.1(7) y
O7 Na1 N5 . . 82.7(7) y
N3 Na1 N5 . . 74.9(7) y
N1 Na1 N5 . . 70.2(7) y
Na1 O7 H71 . . 118.8 y
Na1 O7 H72 . . 138.2 y
H71 O7 H72 . . 103.0 ?
H81 O8 H82 . . 103.0 ?

loop_
_geom_bond_atom_site_label_1
_geom_bond_atom_site_label_2
_geom_bond_site_symmetry_2
_geom_bond_distance
_geom_bond_publ_flag
C1 N4 . 1.44(3) ?
C1 N2 . 1.47(3) ?
C1 N6 . 1.48(3) ?
C1 H1A . 1.0000 ?
N1 C3 . 1.31(2) ?
N1 N2 . 1.355(17) ?
N1 Na1 . 2.59(3) y
N2 C5 . 1.391(19) ?
C2 C3 . 1.48(2) ?
C2 H2A . 0.9800 ?
C2 H2B . 0.9800 ?
C2 H2C . 0.9800 ?
C3 C4 . 1.39(2) ?
C4 C5 . 1.40(2) ?
C4 C7 . 1.50(2) ?
C5 C6 . 1.46(2) ?
C6 H6A . 0.9800 ?
C6 H6B . 0.9800 ?
C6 H6C . 0.9800 ?
C7 O2 . 1.254(19) ?
C7 O1 . 1.298(19) ?
O1 H1B . 0.8400 ?
O2 Na1 4_556 2.385(18) y
N3 C9 . 1.33(2) ?
N3 N4 . 1.363(17) ?
N3 Na1 . 2.59(2) y
N4 C11 . 1.381(19) ?
C8 C9 . 1.48(2) ?
C8 H8A . 0.9800 ?
C8 H8B . 0.9800 ?
C8 H8C . 0.9800 ?
C9 C10 . 1.39(2) ?
C10 C11 . 1.39(2) ?
C10 C13 . 1.50(2) ?
C11 C12 . 1.46(2) ?
C12 H12A . 0.9800 ?
C12 H12B . 0.9800 ?
C12 H12C . 0.9800 ?
C13 O4 . 1.266(19) ?
C13 O3 . 1.297(19) ?
O4 Na1 2 2.434(18) y
N5 C15 . 1.31(2) ?
N5 N6 . 1.364(17) ?
N5 Na1 . 2.644(19) y
N6 C17 . 1.39(2) ?
C14 C15 . 1.48(2) ?
C14 H14A . 0.9800 ?
C14 H14B . 0.9800 ?
C14 H14C . 0.9800 ?
C15 C16 . 1.39(2) ?
C16 C17 . 1.40(2) ?
C16 C19 . 1.49(2) ?
C17 C18 . 1.46(2) ?
C18 H18A . 0.9800 ?
C18 H18B . 0.9800 ?
C18 H18C . 0.9800 ?
C19 O5 . 1.29(2) ?
C19 O6 . 1.28(2) ?
O6 H6D . 0.8400 ?
Na1 O2 4_456 2.385(18) y
Na1 O4 2_554 2.434(18) y
Na1 O7 . 2.46(2) y
O7 H71 . 0.9590 ?
O7 H72 . 0.9579 ?
O8 H81 . 0.9584 ?
O8 H82 . 0.9584 ?

loop_
_geom_hbond_atom_site_label_D
_geom_hbond_atom_site_label_H
_geom_hbond_atom_site_label_A
_geom_hbond_site_symmetry_A
_geom_hbond_distance_DH
_geom_hbond_distance_HA
_geom_hbond_distance_DA
_geom_hbond_angle_DHA
O1 H1B O4 3_656 0.84 1.74 2.58(2) 177.1
O6 H6D O3 3_646 0.84 1.74 2.57(2) 173.5
O7 H72 O5 4_446 0.96 2.18 2.83(2) 124.3
O8 H82 O3 . 0.96 1.95 2.71(3) 135.3

loop_
_geom_torsion_atom_site_label_1
_geom_torsion_atom_site_label_2
_geom_torsion_atom_site_label_3
_geom_torsion_atom_site_label_4
_geom_torsion_site_symmetry_4
_geom_torsion
_geom_torsion_publ_flag
Na1 N1 N2 C1 . 45(3) y
Na1 N1 N2 C5 . -126(2) y
Na1 N3 N4 C1 . 47(2) y
Na1 N3 N4 C11 . -131.1(18) y
Na1 N5 N6 C1 . 33(2) y
Na1 N5 N6 C17 . -151.0(17) y
N2 C1 N4 N3 . 26(3) y
N2 C1 N6 N5 . -85(3) y
N4 C1 N2 N1 . -89(3) y
N4 C1 N6 N5 . 41(3) y
N6 C1 N2 N1 . 35(3) y
N6 C1 N4 N3 . -98(3) y
C3 N1 N2 C5 . 6(4) ?
C3 N1 N2 C1 . 178(2) ?
N4 C1 N2 C5 . 81(3) ?
N6 C1 N2 C5 . -155(2) ?
N2 N1 C3 C4 . -3(4) ?
Na1 N1 C3 C4 . 126(2) ?
N2 N1 C3 C2 . 174(3) ?
Na1 N1 C3 C2 . -58(4) ?
N1 C3 C4 C5 . -2(4) ?
C2 C3 C4 C5 . -178(3) ?
N1 C3 C4 C7 . -176(3) ?
C2 C3 C4 C7 . 8(6) ?
N1 N2 C5 C4 . -7(3) ?
C1 N2 C5 C4 . -178(3) ?
N1 N2 C5 C6 . 173(3) ?
C1 N2 C5 C6 . 2(4) ?
C3 C4 C5 N2 . 5(3) ?
C7 C4 C5 N2 . -180(3) ?
C3 C4 C5 C6 . -175(4) ?
C7 C4 C5 C6 . 0(6) ?
C3 C4 C7 O2 . 8(5) ?
C5 C4 C7 O2 . -166(3) ?
C3 C4 C7 O1 . -170(3) ?
C5 C4 C7 O1 . 17(5) ?
O1 C7 O2 Na1 4_556 0(5) ?
C4 C7 O2 Na1 4_556 -177.2(19) ?
C9 N3 N4 C11 . 4(3) ?
C9 N3 N4 C1 . -178(2) ?
N2 C1 N4 C11 . -156(2) ?
N6 C1 N4 C11 . 80(3) ?
N4 N3 C9 C10 . -2(3) ?
Na1 N3 C9 C10 . 126.0(19) ?
N4 N3 C9 C8 . -178(2) ?
Na1 N3 C9 C8 . -50(3) ?
N3 C9 C10 C11 . 0(3) ?
C8 C9 C10 C11 . 175(3) ?
N3 C9 C10 C13 . 173(3) ?
C8 C9 C10 C13 . -12(5) ?
N3 N4 C11 C10 . -4(3) ?
C1 N4 C11 C10 . 178(2) ?
N3 N4 C11 C12 . 173(2) ?
C1 N4 C11 C12 . -5(4) ?
C9 C10 C11 N4 . 3(3) ?
C13 C10 C11 N4 . -171(2) ?
C9 C10 C11 C12 . -174(3) ?
C13 C10 C11 C12 . 13(5) ?
C9 C10 C13 O4 . 152(3) ?
C11 C10 C13 O4 . -35(4) ?
C9 C10 C13 O3 . -23(4) ?
C11 C10 C13 O3 . 150(2) ?
O3 C13 O4 Na1 2 -70(3) ?
C10 C13 O4 Na1 2 116(2) ?
C15 N5 N6 C17 . -1(3) ?
C15 N5 N6 C1 . -178(2) ?
N4 C1 N6 C17 . -135(3) ?
N2 C1 N6 C17 . 99(3) ?
N6 N5 C15 C16 . 1(3) ?
Na1 N5 C15 C16 . 145.2(18) ?
N6 N5 C15 C14 . 180(2) ?
Na1 N5 C15 C14 . -36(4) ?
N5 C15 C16 C17 . 0(3) ?
C14 C15 C16 C17 . -179(3) ?
N5 C15 C16 C19 . 178(3) ?
C14 C15 C16 C19 . -1(5) ?
N5 N6 C17 C16 . 1(3) ?
C1 N6 C17 C16 . 177(2) ?
N5 N6 C17 C18 . 176(2) ?
C1 N6 C17 C18 . -8(4) ?
C15 C16 C17 N6 . 0(3) ?
C19 C16 C17 N6 . -179(3) ?
C15 C16 C17 C18 . -174(3) ?
C19 C16 C17 C18 . 7(5) ?
C15 C16 C19 O5 . -11(5) ?
C17 C16 C19 O5 . 167(3) ?
C15 C16 C19 O6 . 167(3) ?
C17 C16 C19 O6 . -15(5) ?
C9 N3 Na1 O2 4_456 77.5(19) ?
N4 N3 Na1 O2 4_456 -157.8(15) ?
C9 N3 Na1 O4 2_554 79(5) ?
N4 N3 Na1 O4 2_554 -156(4) ?
C9 N3 Na1 O7 . -30(2) ?
N4 N3 Na1 O7 . 94.5(15) ?
C9 N3 Na1 N1 . 176.4(19) ?
N4 N3 Na1 N1 . -59.0(14) ?
C9 N3 Na1 N5 . -111(2) ?
N4 N3 Na1 N5 . 14.1(14) ?
C3 N1 Na1 O2 4_456 -25.0(18) ?
N2 N1 Na1 O2 4_456 100.1(15) ?
C3 N1 Na1 O4 2_554 56.9(19) ?
N2 N1 Na1 O4 2_554 -178.0(13) ?
C3 N1 Na1 O7 . 173.2(17) ?
N2 N1 Na1 O7 . -62(2) ?
C3 N1 Na1 N3 . -110.6(19) ?
N2 N1 Na1 N3 . 14.6(14) ?
C3 N1 Na1 N5 . 170.4(19) ?
N2 N1 Na1 N5 . -64.5(14) ?
C15 N5 Na1 O2 4_456 -169(3) ?
N6 N5 Na1 O2 4_456 -28(4) ?
C15 N5 Na1 O4 2_554 -16(3) ?
N6 N5 Na1 O4 2_554 124.7(14) ?
C15 N5 Na1 O7 . 66(2) ?
N6 N5 Na1 O7 . -152.7(15) ?
C15 N5 Na1 N3 . 166(2) ?
N6 N5 Na1 N3 . -53.0(14) ?
C15 N5 Na1 N1 . -115(2) ?
N6 N5 Na1 N1 . 26.0(14) ?
